data_4070422
loop_
_publ_author_name
'Ahmad, S. Usman'
'Beckmann, Jens'

_publ_section_title
;
 Synthesis and Structure of Polynuclear Indoxanes and Thalloxanes
 Containing Bulkym-Terphenyl Substituents
;
_journal_issue 24
_journal_name_full Organometallics
_journal_page_first 6893
_journal_paper_doi 10.1021/om9007967
_journal_volume 28
_journal_year 2009
_chemical_formula_sum 'C48 H50 Cl4 In2'
_chemical_formula_weight 998.32
_chemical_name_systematic
;
 ?
;
_space_group_IT_number 43
_symmetry_cell_setting orthorhombic
_symmetry_space_group_name_Hall 'F 2 -2d'
_symmetry_space_group_name_H-M 'F d d 2'
_atom_sites_solution_hydrogens geom
_atom_sites_solution_primary direct
_atom_sites_solution_secondary difmap
_audit_creation_method SHELXL-97
_cell_angle_alpha 90.00
_cell_angle_beta 90.00
_cell_angle_gamma 90.00
_cell_formula_units_Z 8
_cell_length_a 27.593(6)
_cell_length_b 14.179(3)
_cell_length_c 23.793(5)
_cell_measurement_temperature 150
_cell_volume 9309(3)
_computing_cell_refinement 'X-Area (Stoe, 2004)'
_computing_data_collection 'X-Area (Stoe, 2004)'
_computing_data_reduction 'X-Area (Stoe, 2004)'
_computing_molecular_graphics 'DIAMOND (Brandenburg, 2006)'
_computing_publication_material 'SHELXL97 (Sheldrick, 1997)'
_computing_structure_refinement 'SHELXL97 (Sheldrick, 1997)'
_computing_structure_solution 'SHELXS97 (Sheldrick, 1997)'
_diffrn_ambient_temperature 150
_diffrn_measured_fraction_theta_full 0.998
_diffrn_measured_fraction_theta_max 0.998
_diffrn_measurement_device_type 'CCD area detector'
_diffrn_measurement_method 'phi and omega scans'
_diffrn_radiation_monochromator graphite
_diffrn_radiation_source 'fine-focus sealed tube'
_diffrn_radiation_type MoK\a
_diffrn_radiation_wavelength 0.71073
_diffrn_reflns_av_R_equivalents 0.0000
_diffrn_reflns_av_sigmaI/netI 0.0459
_diffrn_reflns_limit_h_max 36
_diffrn_reflns_limit_h_min -37
_diffrn_reflns_limit_k_max 17
_diffrn_reflns_limit_k_min -19
_diffrn_reflns_limit_l_max 31
_diffrn_reflns_limit_l_min -32
_diffrn_reflns_number 2291
_diffrn_reflns_theta_full 25.25
_diffrn_reflns_theta_max 25.25
_diffrn_reflns_theta_min 1.71
_exptl_absorpt_coefficient_mu 1.251
_exptl_absorpt_correction_T_max 1.00
_exptl_absorpt_correction_T_min 0.38
_exptl_absorpt_correction_type multi-scan
_exptl_absorpt_process_details 'X-Area (Stoe, 2004)'
_exptl_crystal_colour colourless
_exptl_crystal_density_diffrn 1.425
_exptl_crystal_density_method 'not measured'
_exptl_crystal_description block
_exptl_crystal_F_000 4032
_exptl_crystal_size_max 0.18
_exptl_crystal_size_mid 0.17
_exptl_crystal_size_min 0.15
_refine_diff_density_max 0.970
_refine_diff_density_min -0.743
_refine_diff_density_rms 0.156
_refine_ls_abs_structure_details 'Flack H D (1983), Acta Cryst. A39, 876-881'
_refine_ls_abs_structure_Flack 0.0(4)
_refine_ls_extinction_method none
_refine_ls_goodness_of_fit_ref 1.033
_refine_ls_hydrogen_treatment mixed
_refine_ls_matrix_type full
_refine_ls_number_parameters 250
_refine_ls_number_reflns 2162
_refine_ls_number_restraints 1
_refine_ls_restrained_S_all 1.033
_refine_ls_R_factor_all 0.0698
_refine_ls_R_factor_gt 0.0543
_refine_ls_shift/su_max 0.002
_refine_ls_shift/su_mean 0.000
_refine_ls_structure_factor_coef Fsqd
_refine_ls_weighting_details 'calc w=1/[\s^2^(Fo^2^)+(0.0938P)^2^+0.0000P] where P=(Fo^2^+2Fc^2^)/3'
_refine_ls_weighting_scheme calc
_refine_ls_wR_factor_gt 0.1320
_refine_ls_wR_factor_ref 0.1389
_reflns_number_gt 1767
_reflns_number_total 2162
_reflns_threshold_expression >2sigma(I)
_cod_data_source_file om9007967_si_001.cif
_cod_data_source_block publication_text
_cod_original_sg_symbol_H-M Fdd2
_cod_database_code 4070422

loop_
_symmetry_equiv_pos_as_xyz
'x, y, z'
'-x, -y, z'
'x+1/4, -y+1/4, z+1/4'
'-x+1/4, y+1/4, z+1/4'
'x, y+1/2, z+1/2'
'-x, -y+1/2, z+1/2'
'x+1/4, -y+3/4, z+3/4'
'-x+1/4, y+3/4, z+3/4'
'x+1/2, y, z+1/2'
'-x+1/2, -y, z+1/2'
'x+3/4, -y+1/4, z+3/4'
'-x+3/4, y+1/4, z+3/4'
'x+1/2, y+1/2, z'
'-x+1/2, -y+1/2, z'
'x+3/4, -y+3/4, z+1/4'
'-x+3/4, y+3/4, z+1/4'

loop_
_atom_site_label
_atom_site_type_symbol
_atom_site_fract_x
_atom_site_fract_y
_atom_site_fract_z
_atom_site_U_iso_or_equiv
_atom_site_adp_type
_atom_site_occupancy
_atom_site_symmetry_multiplicity
_atom_site_calc_flag
_atom_site_refinement_flags
_atom_site_disorder_assembly
_atom_site_disorder_group
In1' In 0.9779(4) 0.8800(6) 0.1351(3) 0.048(3) Uani 0.10 1 d P A -1
In1 In 1.02354(5) 0.62090(6) 0.12204(8) 0.0512(3) Uani 0.90 1 d P . .
Cl2 Cl 1.0000 0.5000 0.1924(2) 0.110(3) Uani 1 2 d S . .
Cl3 Cl 1.0000 0.5000 0.0512(2) 0.098(2) Uani 1 2 d S . .
Cl1 Cl 1.10820(14) 0.6077(4) 0.1174(3) 0.1294(19) Uani 1 1 d . . .
C15 C 0.9790(4) 0.7984(9) 0.0684(6) 0.050(3) Uani 1 1 d . B 1
C11 C 0.9764(4) 0.7975(9) 0.1708(6) 0.049(3) Uani 1 1 d . B 1
C33 C 1.0281(5) 0.6634(12) -0.0813(6) 0.067(4) Uani 1 1 d . . .
C37 C 1.0433(8) 0.6166(10) -0.1359(8) 0.091(6) Uani 1 1 d . . .
H37A H 1.0171 0.5787 -0.1499 0.137 Uiso 1 1 calc R . .
H37B H 1.0711 0.5774 -0.1294 0.137 Uiso 1 1 calc R . .
H37C H 1.0512 0.6642 -0.1631 0.137 Uiso 1 1 calc R . .
C20 C 0.9918(6) 0.7537(7) 0.2226(6) 0.043(3) Uani 1 1 d . . .
C23 C 1.0200(7) 0.6624(10) 0.3257(6) 0.067(4) Uani 1 1 d . B .
C34 C 0.9817(6) 0.6486(11) -0.0625(6) 0.062(4) Uani 1 1 d . . .
H34 H 0.9611 0.6095 -0.0828 0.074 Uiso 1 1 calc R . .
C21 C 1.0396(5) 0.7655(7) 0.2462(6) 0.045(3) Uani 1 1 d . B .
C24 C 0.9746(7) 0.6507(10) 0.3063(7) 0.072(5) Uani 1 1 d . . .
H24 H 0.9538 0.6095 0.3247 0.087 Uiso 1 1 calc R B .
C10 C 0.9884(3) 0.7536(6) 0.1195(7) 0.042(2) Uani 1 1 d . B 1
C22 C 1.0508(6) 0.7209(10) 0.2955(6) 0.067(4) Uani 1 1 d . . .
H22 H 1.0817 0.7305 0.3100 0.081 Uiso 1 1 calc R B .
C32 C 1.0579(5) 0.7200(10) -0.0530(5) 0.059(3) Uani 1 1 d . . .
H32 H 1.0905 0.7230 -0.0628 0.071 Uiso 1 1 calc R . .
C25 C 0.9563(6) 0.7053(13) 0.2533(7) 0.065(4) Uani 1 1 d . B .
C38 C 0.9134(5) 0.6712(10) 0.0063(7) 0.060(4) Uani 1 1 d . . .
H38A H 0.8984 0.6266 -0.0186 0.090 Uiso 1 1 calc R . .
H38B H 0.8950 0.7287 0.0064 0.090 Uiso 1 1 calc R . .
H38C H 0.9142 0.6457 0.0437 0.090 Uiso 1 1 calc R . .
C36 C 1.0784(7) 0.8376(14) 0.0247(9) 0.093(6) Uani 1 1 d . . .
H36A H 1.1061 0.8457 0.0007 0.139 Uiso 1 1 calc R . .
H36B H 1.0881 0.8058 0.0585 0.139 Uiso 1 1 calc R . .
H36C H 1.0651 0.8982 0.0340 0.139 Uiso 1 1 calc R . .
C28 C 0.9086(7) 0.6849(13) 0.2327(11) 0.096(7) Uani 1 1 d . . .
H28A H 0.8909 0.6502 0.2606 0.145 Uiso 1 1 calc R B .
H28B H 0.9109 0.6480 0.1989 0.145 Uiso 1 1 calc R . .
H28C H 0.8920 0.7429 0.2247 0.145 Uiso 1 1 calc R . .
C26 C 1.0749(6) 0.8257(12) 0.2170(6) 0.071(4) Uani 1 1 d . . .
H26A H 1.0604 0.8511 0.1836 0.107 Uiso 1 1 calc R B .
H26B H 1.1028 0.7889 0.2071 0.107 Uiso 1 1 calc R . .
H26C H 1.0845 0.8764 0.2414 0.107 Uiso 1 1 calc R . .
C27 C 1.0369(8) 0.6139(9) 0.3767(9) 0.089(5) Uani 1 1 d . . .
H27A H 1.0701 0.6306 0.3838 0.134 Uiso 1 1 calc R B .
H27B H 1.0345 0.5469 0.3714 0.134 Uiso 1 1 calc R . .
H27C H 1.0172 0.6324 0.4080 0.134 Uiso 1 1 calc R . .
C31 C 1.0397(7) 0.7781(16) -0.0061(7) 0.090(6) Uani 1 1 d . B .
C35 C 0.9650(4) 0.6914(7) -0.0135(5) 0.040(2) Uani 1 1 d . B .
C30 C 0.9954(5) 0.7506(8) 0.0121(6) 0.045(4) Uani 1 1 d . . .
C12 C 0.9537(6) 0.8854(8) 0.1698(7) 0.060(4) Uani 1 1 d . B 1
H12 H 0.9455 0.9149 0.2034 0.073 Uiso 1 1 calc R B 1
C13 C 0.9436(4) 0.9282(7) 0.1202(9) 0.065(3) Uani 1 1 d . B 1
H13 H 0.9280 0.9863 0.1201 0.078 Uiso 1 1 calc R B 1
C14 C 0.9562(6) 0.8866(9) 0.0705(6) 0.061(3) Uiso 1 1 d . B 1
H14 H 0.9494 0.9178 0.0370 0.073 Uiso 1 1 calc R B 1

loop_
_atom_site_aniso_label
_atom_site_aniso_U_11
_atom_site_aniso_U_22
_atom_site_aniso_U_33
_atom_site_aniso_U_23
_atom_site_aniso_U_13
_atom_site_aniso_U_12
In1' 0.067(5) 0.038(3) 0.039(7) -0.011(3) -0.013(4) 0.028(4)
In1 0.0630(5) 0.0427(4) 0.0481(4) -0.0032(5) -0.0038(5) 0.0229(4)
Cl2 0.245(10) 0.041(3) 0.043(2) 0.000 0.000 0.031(4)
Cl3 0.187(8) 0.044(3) 0.062(3) 0.000 0.000 0.015(4)
Cl1 0.069(2) 0.194(5) 0.125(4) -0.037(4) -0.017(3) 0.063(3)
C15 0.028(6) 0.049(8) 0.072(8) 0.002(6) -0.004(5) 0.000(4)
C11 0.059(8) 0.036(7) 0.051(7) -0.007(5) 0.007(5) -0.003(5)
C33 0.082(11) 0.067(11) 0.052(8) 0.012(7) 0.003(7) 0.018(7)
C37 0.125(13) 0.068(10) 0.080(13) -0.049(9) 0.046(12) -0.001(8)
C20 0.072(8) 0.021(6) 0.035(6) -0.002(4) -0.002(6) -0.008(5)
C23 0.112(14) 0.037(8) 0.053(8) 0.000(6) 0.022(8) 0.006(7)
C34 0.067(9) 0.068(10) 0.050(7) 0.007(6) -0.018(6) -0.004(6)
C21 0.048(7) 0.027(5) 0.062(7) -0.006(5) 0.005(6) 0.011(5)
C24 0.104(13) 0.046(9) 0.067(9) 0.004(7) 0.027(8) 0.004(7)
C10 0.048(6) 0.028(3) 0.050(5) 0.004(4) -0.008(8) -0.003(4)
C22 0.086(10) 0.055(7) 0.062(8) -0.005(6) -0.008(7) 0.017(7)
C32 0.049(7) 0.074(9) 0.054(7) -0.001(6) 0.008(5) -0.010(6)
C25 0.040(8) 0.087(10) 0.069(8) -0.021(8) 0.013(7) -0.002(7)
C38 0.051(8) 0.056(7) 0.071(9) -0.023(6) -0.014(6) -0.004(6)
C36 0.085(12) 0.077(11) 0.117(15) -0.020(10) -0.019(11) -0.015(9)
C28 0.080(12) 0.052(9) 0.157(19) 0.027(10) 0.002(12) -0.012(8)
C26 0.073(10) 0.082(10) 0.058(8) 0.006(7) -0.021(7) -0.032(8)
C27 0.154(14) 0.054(8) 0.060(8) -0.015(8) 0.025(13) 0.016(7)
C31 0.071(11) 0.141(17) 0.057(8) -0.042(10) 0.015(8) -0.029(11)
C35 0.050(6) 0.025(5) 0.045(6) 0.000(4) -0.003(5) 0.014(4)
C30 0.060(9) 0.046(8) 0.029(6) 0.000(4) -0.006(5) 0.022(6)
C12 0.071(8) 0.030(6) 0.080(9) -0.014(6) 0.030(8) 0.004(5)
C13 0.056(6) 0.036(5) 0.104(9) -0.009(8) 0.010(9) 0.017(5)

loop_
_atom_type_symbol
_atom_type_description
_atom_type_scat_dispersion_real
_atom_type_scat_dispersion_imag
_atom_type_scat_source
C C 0.0033 0.0016 'International Tables Vol C Tables 4.2.6.8 and 6.1.1.4'
H H 0.0000 0.0000 'International Tables Vol C Tables 4.2.6.8 and 6.1.1.4'
Cl Cl 0.1484 0.1585 'International Tables Vol C Tables 4.2.6.8 and 6.1.1.4'
In In -0.7276 1.3100 'International Tables Vol C Tables 4.2.6.8 and 6.1.1.4'

loop_
_geom_angle_atom_site_label_1
_geom_angle_atom_site_label_2
_geom_angle_atom_site_label_3
_geom_angle
_geom_angle_site_symmetry_1
_geom_angle_site_symmetry_3
C10 In1 Cl1 121.7(3) . .
C10 In1 Cl2 120.9(4) . .
Cl1 In1 Cl2 103.72(19) . .
C10 In1 Cl3 118.2(4) . .
Cl1 In1 Cl3 99.96(16) . .
Cl2 In1 Cl3 84.99(10) . .
In1 Cl2 In1 95.2(2) 2_765 .
In1 Cl3 In1 94.8(2) . 2_765
C10 C15 C14 117.3(13) . .
C10 C15 C30 119.6(11) . .
C14 C15 C30 123.1(12) . .
C12 C11 C10 119.0(13) . .
C12 C11 C20 122.1(12) . .
C10 C11 C20 118.7(11) . .
C32 C33 C34 120.2(15) . .
C32 C33 C37 121.8(14) . .
C34 C33 C37 118.0(16) . .
C25 C20 C21 119.5(14) . .
C25 C20 C11 116.6(14) . .
C21 C20 C11 123.5(11) . .
C24 C23 C22 117.7(15) . .
C24 C23 C27 121.4(15) . .
C22 C23 C27 120.9(16) . .
C33 C34 C35 121.0(14) . .
C22 C21 C20 119.1(12) . .
C22 C21 C26 121.6(13) . .
C20 C21 C26 119.3(12) . .
C23 C24 C25 121.2(14) . .
C15 C10 C11 120.7(8) . .
C15 C10 In1 121.0(11) . .
C11 C10 In1 118.3(10) . .
C21 C22 C23 125.6(15) . .
C33 C32 C31 120.5(13) . .
C20 C25 C28 124.2(17) . .
C20 C25 C24 115.9(14) . .
C28 C25 C24 118.2(16) . .
C30 C31 C32 112.9(15) . .
C30 C31 C36 129.1(15) . .
C32 C31 C36 115.3(15) . .
C30 C35 C34 116.7(12) . .
C30 C35 C38 124.2(11) . .
C34 C35 C38 119.1(11) . .
C35 C30 C31 127.1(13) . .
C35 C30 C15 118.8(12) . .
C31 C30 C15 114.1(12) . .
C13 C12 C11 120.4(13) . .
C12 C13 C14 120.6(9) . .
C13 C14 C15 122.0(13) . .

loop_
_geom_bond_atom_site_label_1
_geom_bond_atom_site_label_2
_geom_bond_distance
_geom_bond_site_symmetry_2
In1 C10 2.118(8) .
In1 Cl1 2.346(4) .
In1 Cl2 2.482(4) .
In1 Cl3 2.491(4) .
Cl2 In1 2.482(4) 2_765
Cl3 In1 2.491(4) 2_765
C15 C10 1.40(2) .
C15 C14 1.401(19) .
C15 C30 1.57(2) .
C11 C12 1.395(18) .
C11 C10 1.41(2) .
C11 C20 1.443(19) .
C33 C32 1.33(2) .
C33 C34 1.37(2) .
C33 C37 1.52(2) .
C20 C25 1.40(2) .
C20 C21 1.442(19) .
C23 C24 1.35(2) .
C23 C22 1.39(2) .
C23 C27 1.47(3) .
C34 C35 1.392(19) .
C21 C22 1.368(19) .
C21 C26 1.468(19) .
C24 C25 1.56(2) .
C32 C31 1.48(2) .
C25 C28 1.44(2) .
C38 C35 1.529(18) .
C36 C31 1.55(2) .
C31 C30 1.35(2) .
C35 C30 1.333(17) .
C12 C13 1.36(2) .
C13 C14 1.37(2) .
